data_7237182
loop_
_publ_author_name
'Szimhardt, Norbert'
'Wurzenberger, Maximilian H. H.'
'Zeisel, Lukas'
'Gruhne, Michael S.'
'Lommel, Marcus'
'Stierstorfer, J\"org'

_publ_section_title
;
 Maximization of the energy capability level in transition metal complexes
 through application of 1-amino- and 2-amino-5H-tetrazole ligands
;
_journal_issue 33
_journal_name_full 'Journal of Materials Chemistry A'
_journal_page_first 16257
_journal_paper_doi 10.1039/C8TA06326E
_journal_volume 6
_journal_year 2018
_chemical_formula_moiety ' C3 H9 Cu N17 O6'
_chemical_formula_sum 'C3 H9 Cu N17 O6'
_chemical_formula_weight 442.81
_chemical_name_common ' tris(1-aminotetrazolyl) dinitrato copper(II)'
_chemical_name_systematic
;
 tris(1-aminotetrazolyl) dinitrato copper(II)
;
_space_group_IT_number 9
_space_group_name_Hall 'C -2yc'
_space_group_name_H-M_alt 'C 1 c 1'
_symmetry_cell_setting monoclinic
_symmetry_Int_Tables_number 9
_symmetry_space_group_name_Hall 'C -2yc'
_symmetry_space_group_name_H-M 'C 1 c 1'
_atom_sites_solution_hydrogens mixed
_audit_creation_date
;
'Fri Nov 11 16:42:26 2016'
;
_audit_creation_method SHELXL-2013
_audit_update_record
;
2018-04-04 deposited with the CCDC.
2018-08-03 downloaded from the CCDC.
;
_cell_angle_alpha 90
_cell_angle_beta 106.027(5)
_cell_angle_gamma 90
_cell_formula_units_Z 4
_cell_length_a 15.301(5)
_cell_length_b 6.684(5)
_cell_length_c 15.203(5)
_cell_measurement_reflns_used 1960
_cell_measurement_temperature 173(2)
_cell_measurement_theta_max 27.8580
_cell_measurement_theta_min 5.0120
_cell_volume 1494.4(13)
_computing_cell_refinement
;
CrysAlisPro, Agilent Technologies,
Version 1.171.37.33 (release 27-03-2014 CrysAlis171 .NET)
(compiled Mar 27 2014,17:12:48)
;
_computing_data_collection
;
CrysAlisPro, Agilent Technologies,
Version 1.171.37.33 (release 27-03-2014 CrysAlis171 .NET)
(compiled Mar 27 2014,17:12:48)
;
_computing_data_reduction
;
CrysAlisPro, Agilent Technologies,
Version 1.171.37.33 (release 27-03-2014 CrysAlis171 .NET)
(compiled Mar 27 2014,17:12:48)
;
_computing_structure_refinement 'SHELXL-2013 (Sheldrick, 2013)'
_diffrn_ambient_temperature 173(2)
_diffrn_detector 'CCD plate'
_diffrn_detector_area_resol_mean 15.9809
_diffrn_detector_type Sapphire3
_diffrn_measured_fraction_theta_full 0.996
_diffrn_measured_fraction_theta_max 0.997
_diffrn_measurement_details
;
#__ type_ start__ end____ width___ exp.time_
  1 omega  -79.00  -32.00   1.0000   16.0000
omega____ theta____ kappa____ phi______ frames
    -      -28.6994  179.0000 -180.0000 47

#__ type_ start__ end____ width___ exp.time_
  2 omega -111.00  -33.00   1.0000   16.0000
omega____ theta____ kappa____ phi______ frames
    -      -28.6994  179.0000   90.0000 78

#__ type_ start__ end____ width___ exp.time_
  3 omega   57.00  100.00   1.0000   16.0000
omega____ theta____ kappa____ phi______ frames
    -       29.7932   57.0000  120.0000 43

#__ type_ start__ end____ width___ exp.time_
  4 omega   28.00   68.00   1.0000   16.0000
omega____ theta____ kappa____ phi______ frames
    -       29.7932  -99.0000   90.0000 40

#__ type_ start__ end____ width___ exp.time_
  5 omega  -22.00   28.00   1.0000   16.0000
omega____ theta____ kappa____ phi______ frames
    -       29.7932  -99.0000 -120.0000 50

#__ type_ start__ end____ width___ exp.time_
  6 omega   -2.00  100.00   1.0000   16.0000
omega____ theta____ kappa____ phi______ frames
    -       29.7932   38.0000   90.0000 102

#__ type_ start__ end____ width___ exp.time_
  7 omega  -38.00   15.00   1.0000   16.0000
omega____ theta____ kappa____ phi______ frames
    -       29.7932  -57.0000  -30.0000 53

#__ type_ start__ end____ width___ exp.time_
  8 omega   43.00   75.00   1.0000   16.0000
omega____ theta____ kappa____ phi______ frames
    -       29.7932  -99.0000 -120.0000 32

#__ type_ start__ end____ width___ exp.time_
  9 omega   80.00  108.00   1.0000   16.0000
omega____ theta____ kappa____ phi______ frames
    -       29.7932  179.0000   90.0000 28

;
_diffrn_measurement_device 'four-circle diffractometer'
_diffrn_measurement_device_type 'Xcalibur, Sapphire3'
_diffrn_measurement_method '\w scans'
_diffrn_orient_matrix_UB_11 0.0216472000
_diffrn_orient_matrix_UB_12 -0.0714496000
_diffrn_orient_matrix_UB_13 0.0334278000
_diffrn_orient_matrix_UB_21 0.0316133000
_diffrn_orient_matrix_UB_22 -0.0210943000
_diffrn_orient_matrix_UB_23 -0.0251912000
_diffrn_orient_matrix_UB_31 0.0293005000
_diffrn_orient_matrix_UB_32 0.0755896000
_diffrn_orient_matrix_UB_33 0.0245790000
_diffrn_radiation_monochromator graphite
_diffrn_radiation_probe x-ray
_diffrn_radiation_type MoK\a
_diffrn_radiation_wavelength 0.71069
_diffrn_reflns_av_R_equivalents 0.0408
_diffrn_reflns_av_sigmaI/netI 0.0763
_diffrn_reflns_av_unetI/netI 0.0566
_diffrn_reflns_Laue_measured_fraction_full 0.996
_diffrn_reflns_Laue_measured_fraction_max 0.997
_diffrn_reflns_limit_h_max 19
_diffrn_reflns_limit_h_min -20
_diffrn_reflns_limit_k_max 8
_diffrn_reflns_limit_k_min -7
_diffrn_reflns_limit_l_max 20
_diffrn_reflns_limit_l_min -16
_diffrn_reflns_number 6665
_diffrn_reflns_point_group_measured_fraction_full 0.996
_diffrn_reflns_point_group_measured_fraction_max 0.997
_diffrn_reflns_theta_full 25.240
_diffrn_reflns_theta_max 27.996
_diffrn_reflns_theta_min 4.106
_diffrn_source 'Enhance (Mo) X-ray Source'
_exptl_absorpt_coefficient_mu 1.539
_exptl_absorpt_correction_T_max 1.00000
_exptl_absorpt_correction_T_min 0.97478
_exptl_absorpt_correction_type multi-scan
_exptl_absorpt_process_details
;
CrysAlisPro, Agilent Technologies,
Version 1.171.37.33 (release 27-03-2014 CrysAlis171 .NET)
(compiled Mar 27 2014,17:12:48)
Empirical absorption correction using spherical harmonics,
 implemented in SCALE3 ABSPACK scaling algorithm.
;
_exptl_crystal_colour blue
_exptl_crystal_density_diffrn 1.968
_exptl_crystal_description rod
_exptl_crystal_F_000 892
_exptl_crystal_size_max 0.340
_exptl_crystal_size_mid 0.120
_exptl_crystal_size_min 0.110
_refine_diff_density_max 0.413
_refine_diff_density_min -0.319
_refine_diff_density_rms 0.070
_refine_ls_abs_structure_details
;
 Refined as an inversion twin.
;
_refine_ls_abs_structure_Flack 0.036(17)
_refine_ls_extinction_method none
_refine_ls_goodness_of_fit_ref 1.033
_refine_ls_hydrogen_treatment mixed
_refine_ls_matrix_type full
_refine_ls_number_parameters 269
_refine_ls_number_reflns 2808
_refine_ls_number_restraints 2
_refine_ls_restrained_S_all 1.033
_refine_ls_R_factor_all 0.0392
_refine_ls_R_factor_gt 0.0328
_refine_ls_shift/su_max 0.000
_refine_ls_shift/su_mean 0.000
_refine_ls_structure_factor_coef Fsqd
_refine_ls_weighting_details 'w=1/[\s^2^(Fo^2^)+(0.0158P)^2^] where P=(Fo^2^+2Fc^2^)/3'
_refine_ls_weighting_scheme calc
_refine_ls_wR_factor_gt 0.0545
_refine_ls_wR_factor_ref 0.0575
_reflns_Friedel_coverage 0.998
_reflns_Friedel_fraction_full 0.995
_reflns_Friedel_fraction_max 0.997
_reflns_number_gt 2567
_reflns_number_total 2808
_reflns_threshold_expression 'I > 2\s(I)'
_cod_data_source_file c8ta06326e2.cif
_cod_data_source_block lx543
_cod_database_code 7237182
_shelx_space_group_comment
;
The symmetry employed for this shelxl refinement is uniquely defined
by the following loop, which should always be used as a source of
symmetry information in preference to the above space-group names.
They are only intended as comments.
;
_shelx_estimated_absorpt_t_min 0.623
_shelx_estimated_absorpt_t_max 0.849
_shelxl_version_number 2013-4

loop_
_space_group_symop_operation_xyz
'x, y, z'
'x, -y, z+1/2'
'x+1/2, y+1/2, z'
'x+1/2, -y+1/2, z+1/2'

loop_
_atom_site_label
_atom_site_type_symbol
_atom_site_fract_x
_atom_site_fract_y
_atom_site_fract_z
_atom_site_U_iso_or_equiv
_atom_site_adp_type
_atom_site_occupancy
_atom_site_site_symmetry_order
_atom_site_calc_flag
_atom_site_refinement_flags_posn
_atom_site_refinement_flags_adp
Cu Cu 0.85537(3) 0.06452(6) 0.58343(3) 0.01607(12) Uani 1 1 d . .
O1 O 0.7811(2) 0.2526(4) 0.6341(2) 0.0185(7) Uani 1 1 d . .
O2 O 0.7814(2) 0.4002(4) 0.5064(2) 0.0278(8) Uani 1 1 d . .
O3 O 0.6992(3) 0.5204(5) 0.5905(2) 0.0317(9) Uani 1 1 d . .
O4 O 0.9343(2) -0.1359(4) 0.5459(2) 0.0202(7) Uani 1 1 d . .
O5 O 1.0207(2) -0.1721(5) 0.4561(3) 0.0326(8) Uani 1 1 d . .
O6 O 0.9304(3) 0.0839(5) 0.4394(2) 0.0325(8) Uani 1 1 d . .
N1 N 0.6530(3) -0.2475(5) 0.4036(2) 0.0158(8) Uani 1 1 d . .
N2 N 0.6021(3) -0.1274(5) 0.4410(3) 0.0223(9) Uani 1 1 d . .
N3 N 0.6588(3) -0.0134(5) 0.4983(3) 0.0250(9) Uani 1 1 d . .
N4 N 0.7452(3) -0.0582(5) 0.4972(2) 0.0164(7) Uani 1 1 d . .
N5 N 0.6185(3) -0.4047(6) 0.3433(3) 0.0212(8) Uani 1 1 d . .
N6 N 1.0578(3) 0.4789(5) 0.6705(2) 0.0162(8) Uani 1 1 d . .
N7 N 1.0702(3) 0.3689(5) 0.7465(3) 0.0238(9) Uani 1 1 d . .
N8 N 1.0131(3) 0.2214(5) 0.7262(3) 0.0236(9) Uani 1 1 d . .
N9 N 0.9629(3) 0.2391(5) 0.6374(2) 0.0181(8) Uani 1 1 d . .
N10 N 1.1065(3) 0.6567(6) 0.6744(3) 0.0215(9) Uani 1 1 d . .
N11 N 0.8535(3) -0.3842(5) 0.7883(2) 0.0174(8) Uani 1 1 d . .
N12 N 0.8946(3) -0.2972(5) 0.7305(3) 0.0219(9) Uani 1 1 d . .
N13 N 0.8476(3) -0.1370(5) 0.7026(2) 0.0193(8) Uani 1 1 d . .
N14 N 0.7766(3) -0.1193(5) 0.7405(3) 0.0234(9) Uani 1 1 d . .
N15 N 0.8845(4) -0.5625(6) 0.8352(3) 0.0303(10) Uani 1 1 d . .
N16 N 0.7524(3) 0.3979(6) 0.5745(3) 0.0210(10) Uani 1 1 d . .
N17 N 0.9627(3) -0.0719(5) 0.4779(3) 0.0193(8) Uani 1 1 d . .
C1 C 0.7390(3) -0.2044(5) 0.4378(3) 0.0167(9) Uani 1 1 d . .
H1 H 0.7885 -0.2676 0.4225 0.020 Uiso 1 1 calc R U
C2 C 0.9925(3) 0.4002(7) 0.6037(3) 0.0179(10) Uani 1 1 d . .
H2 H 0.9709 0.4498 0.5430 0.022 Uiso 1 1 calc R U
C3 C 0.7820(3) -0.2753(6) 0.7931(3) 0.0203(10) Uani 1 1 d . .
H3 H 0.7418 -0.3062 0.8289 0.024 Uiso 1 1 calc R U
H5A H 0.595(3) -0.349(6) 0.290(4) 0.011(11) Uiso 1 1 d . .
H10A H 1.157(4) 0.618(6) 0.681(3) 0.015(14) Uiso 1 1 d . .
H5B H 0.591(4) -0.480(8) 0.366(4) 0.036(16) Uiso 1 1 d . .
H10B H 1.084(4) 0.735(8) 0.628(4) 0.034(15) Uiso 1 1 d . .
H15B H 0.949(5) -0.544(8) 0.866(4) 0.05(2) Uiso 1 1 d . .
H15A H 0.876(4) -0.651(9) 0.795(4) 0.05(2) Uiso 1 1 d . .

loop_
_atom_site_aniso_label
_atom_site_aniso_U_11
_atom_site_aniso_U_22
_atom_site_aniso_U_33
_atom_site_aniso_U_23
_atom_site_aniso_U_13
_atom_site_aniso_U_12
Cu 0.0161(3) 0.0144(2) 0.0175(2) -0.0003(3) 0.00415(18) -0.0008(2)
O1 0.0219(19) 0.0141(14) 0.0186(17) 0.0035(12) 0.0044(14) 0.0026(12)
O2 0.038(2) 0.0266(17) 0.0225(18) 0.0053(13) 0.0147(17) 0.0048(14)
O3 0.034(2) 0.0231(17) 0.039(2) 0.0029(15) 0.0133(19) 0.0149(15)
O4 0.0215(19) 0.0181(15) 0.0227(17) 0.0028(13) 0.0091(14) 0.0000(12)
O5 0.025(2) 0.0347(19) 0.044(2) -0.0124(16) 0.0201(18) 0.0016(15)
O6 0.037(2) 0.0350(19) 0.0262(19) 0.0098(16) 0.0097(17) 0.0077(15)
N1 0.018(2) 0.0121(16) 0.0169(19) -0.0023(14) 0.0051(16) -0.0006(14)
N2 0.018(2) 0.0254(18) 0.023(2) -0.0090(16) 0.0046(17) 0.0006(15)
N3 0.017(2) 0.029(2) 0.029(2) -0.0084(17) 0.0057(18) 0.0016(16)
N4 0.016(2) 0.0158(17) 0.0173(19) 0.0000(14) 0.0042(16) 0.0046(14)
N5 0.021(2) 0.022(2) 0.018(2) -0.0038(17) 0.0012(18) -0.0057(16)
N6 0.016(2) 0.0162(17) 0.0160(19) 0.0002(14) 0.0042(15) -0.0004(13)
N7 0.018(2) 0.028(2) 0.024(2) 0.0054(17) 0.0030(18) -0.0057(15)
N8 0.021(2) 0.025(2) 0.023(2) 0.0057(16) 0.0038(18) -0.0033(16)
N9 0.017(2) 0.0195(18) 0.018(2) 0.0013(14) 0.0045(17) 0.0003(14)
N10 0.020(3) 0.020(2) 0.025(2) 0.0014(17) 0.0061(19) -0.0036(17)
N11 0.023(2) 0.0171(18) 0.0142(19) 0.0070(15) 0.0082(16) 0.0029(14)
N12 0.023(2) 0.0228(19) 0.023(2) 0.0065(16) 0.0118(18) 0.0032(15)
N13 0.017(2) 0.0200(18) 0.021(2) 0.0044(15) 0.0051(17) 0.0018(14)
N14 0.022(2) 0.0229(19) 0.027(2) 0.0067(17) 0.0101(19) 0.0053(16)
N15 0.039(3) 0.023(2) 0.032(3) 0.016(2) 0.016(2) 0.0151(19)
N16 0.021(3) 0.0172(19) 0.025(2) 0.0009(16) 0.0058(19) -0.0026(16)
N17 0.012(2) 0.0203(19) 0.025(2) -0.0043(16) 0.0051(17) -0.0044(15)
C1 0.019(2) 0.0112(19) 0.021(2) 0.0031(16) 0.0076(19) 0.0024(16)
C2 0.018(3) 0.021(2) 0.014(2) -0.0017(18) 0.003(2) -0.0010(19)
C3 0.017(3) 0.024(2) 0.021(2) 0.0044(19) 0.007(2) 0.0005(17)

loop_
_atom_type_symbol
_atom_type_description
_atom_type_scat_dispersion_real
_atom_type_scat_dispersion_imag
_atom_type_scat_source
C C 0.0033 0.0016 'International Tables Vol C Tables 4.2.6.8 and 6.1.1.4'
Cu Cu 0.3201 1.2651 'International Tables Vol C Tables 4.2.6.8 and 6.1.1.4'
N N 0.0061 0.0033 'International Tables Vol C Tables 4.2.6.8 and 6.1.1.4'
O O 0.0106 0.0060 'International Tables Vol C Tables 4.2.6.8 and 6.1.1.4'
H H 0.0000 0.0000 'International Tables Vol C Tables 4.2.6.8 and 6.1.1.4'

loop_
_geom_angle_atom_site_label_1
_geom_angle_atom_site_label_2
_geom_angle_atom_site_label_3
_geom_angle
O1 Cu O4 173.95(13)
O1 Cu N9 88.03(14)
O4 Cu N9 90.84(14)
O1 Cu N4 92.60(13)
O4 Cu N4 90.22(14)
N9 Cu N4 162.95(14)
O1 Cu N13 84.57(12)
O4 Cu N13 89.92(13)
N9 Cu N13 103.63(14)
N4 Cu N13 93.39(14)
N16 O1 Cu 108.5(3)
N17 O4 Cu 111.7(2)
C1 N1 N2 109.7(3)
C1 N1 N5 125.7(4)
N2 N1 N5 124.5(4)
N3 N2 N1 106.0(4)
N2 N3 N4 109.6(3)
C1 N4 N3 106.6(4)
C1 N4 Cu 129.9(3)
N3 N4 Cu 123.1(3)
N1 N5 H5A 106(3)
N1 N5 H5B 110(4)
H5A N5 H5B 122(5)
C2 N6 N7 110.0(3)
C2 N6 N10 130.7(4)
N7 N6 N10 119.0(4)
N8 N7 N6 106.7(4)
N7 N8 N9 109.2(3)
C2 N9 N8 107.1(4)
C2 N9 Cu 130.2(3)
N8 N9 Cu 122.1(3)
N6 N10 H10A 103(3)
N6 N10 H10B 113(4)
H10A N10 H10B 117(5)
C3 N11 N12 109.8(3)
C3 N11 N15 127.2(4)
N12 N11 N15 123.1(4)
N13 N12 N11 104.8(3)
N12 N13 N14 111.5(3)
N12 N13 Cu 127.0(3)
N14 N13 Cu 120.2(3)
C3 N14 N13 105.4(4)
N11 N15 H15B 107(3)
N11 N15 H15A 106(4)
H15B N15 H15A 112(6)
O3 N16 O2 124.8(4)
O3 N16 O1 118.0(4)
O2 N16 O1 117.2(4)
O5 N17 O6 124.0(4)
O5 N17 O4 117.4(4)
O6 N17 O4 118.6(3)
N1 C1 N4 108.1(4)
N1 C1 H1 125.9
N4 C1 H1 125.9
N6 C2 N9 107.0(4)
N6 C2 H2 126.5
N9 C2 H2 126.5
N14 C3 N11 108.6(4)
N14 C3 H3 125.7
N11 C3 H3 125.7

loop_
_geom_bond_atom_site_label_1
_geom_bond_atom_site_label_2
_geom_bond_distance
Cu O1 1.987(3)
Cu O4 1.989(3)
Cu N9 1.999(4)
Cu N4 2.003(4)
Cu N13 2.287(4)
O1 N16 1.318(5)
O2 N16 1.234(5)
O3 N16 1.225(5)
O4 N17 1.300(4)
O5 N17 1.229(4)
O6 N17 1.229(5)
N1 C1 1.307(6)
N1 N2 1.349(5)
N1 N5 1.399(5)
N2 N3 1.295(5)
N3 N4 1.361(5)
N4 C1 1.316(5)
N5 H5A 0.87(5)
N5 H5B 0.80(6)
N6 C2 1.322(6)
N6 N7 1.338(5)
N6 N10 1.395(5)
N7 N8 1.296(5)
N8 N9 1.361(5)
N9 C2 1.325(6)
N10 H10A 0.79(5)
N10 H10B 0.87(6)
N11 C3 1.333(5)
N11 N12 1.345(5)
N11 N15 1.402(5)
N12 N13 1.294(5)
N13 N14 1.370(5)
N14 C3 1.302(5)
N15 H15B 0.98(7)
N15 H15A 0.83(6)
C1 H1 0.9500
C2 H2 0.9500
C3 H3 0.9500

loop_
_geom_hbond_atom_site_label_D
_geom_hbond_atom_site_label_H
_geom_hbond_atom_site_label_A
_geom_hbond_distance_DH
_geom_hbond_distance_HA
_geom_hbond_distance_DA
_geom_hbond_angle_DHA
_geom_hbond_site_symmetry_A
C1 H1 N15 0.95 2.51 3.426(6) 162.6 2_544
N5 H5A N10 0.87(5) 2.23(5) 3.019(6) 151(4) 4_454
N10 H10A O1 0.79(5) 2.38(5) 2.972(5) 132(4) 3
N10 H10A N14 0.79(5) 2.40(5) 3.122(6) 151(4) 3
N5 H5B O5 0.80(6) 2.34(6) 3.129(6) 171(5) 3_445
N10 H10B O4 0.87(6) 2.44(6) 3.137(6) 138(5) 1_565
N10 H10B O5 0.87(6) 2.60(6) 3.411(6) 155(4) 1_565
N15 H15B O5 0.98(7) 2.42(6) 2.959(6) 114(4) 2_545
N15 H15B N2 0.98(7) 2.57(7) 3.510(7) 161(4) 4_545
N15 H15A O1 0.83(6) 2.56(7) 3.272(7) 144(5) 1_545
C1 H1 N15 0.95 2.51 3.426(6) 162.6 2_544
N5 H5A N10 0.87(5) 2.23(5) 3.019(6) 151(4) 4_454
N10 H10A O1 0.79(5) 2.38(5) 2.972(5) 132(4) 3
N10 H10A N14 0.79(5) 2.40(5) 3.122(6) 151(4) 3
N5 H5B O5 0.80(6) 2.34(6) 3.129(6) 171(5) 3_445
N10 H10B O4 0.87(6) 2.44(6) 3.137(6) 138(5) 1_565
N10 H10B O5 0.87(6) 2.60(6) 3.411(6) 155(4) 1_565
N15 H15B O5 0.98(7) 2.42(6) 2.959(6) 114(4) 2_545
N15 H15B N2 0.98(7) 2.57(7) 3.510(7) 161(4) 4_545
N15 H15A O1 0.83(6) 2.56(7) 3.272(7) 144(5) 1_545

loop_
_geom_torsion_atom_site_label_1
_geom_torsion_atom_site_label_2
_geom_torsion_atom_site_label_3
_geom_torsion_atom_site_label_4
_geom_torsion
C1 N1 N2 N3 -0.4(5)
N5 N1 N2 N3 174.6(4)
N1 N2 N3 N4 0.6(4)
N2 N3 N4 C1 -0.5(5)
N2 N3 N4 Cu -174.3(3)
C2 N6 N7 N8 0.7(5)
N10 N6 N7 N8 175.6(4)
N6 N7 N8 N9 -1.2(5)
N7 N8 N9 C2 1.2(5)
N7 N8 N9 Cu -171.2(3)
C3 N11 N12 N13 0.6(5)
N15 N11 N12 N13 -178.9(4)
N11 N12 N13 N14 -0.5(5)
N11 N12 N13 Cu -167.6(3)
N12 N13 N14 C3 0.1(5)
Cu N13 N14 C3 168.3(3)
Cu O1 N16 O3 174.2(3)
Cu O1 N16 O2 -5.9(4)
Cu O4 N17 O5 171.3(3)
Cu O4 N17 O6 -8.7(5)
N2 N1 C1 N4 0.1(5)
N5 N1 C1 N4 -174.8(4)
N3 N4 C1 N1 0.2(4)
Cu N4 C1 N1 173.5(3)
N7 N6 C2 N9 0.1(5)
N10 N6 C2 N9 -174.0(4)
N8 N9 C2 N6 -0.8(5)
Cu N9 C2 N6 170.9(3)
N13 N14 C3 N11 0.3(5)
N12 N11 C3 N14 -0.6(5)
N15 N11 C3 N14 179.0(5)
